data_4350257
loop_
_publ_author_name
'Hsieh, Wen-Yuan'
'Liu, Shuang'

_publ_section_title
;
 Novel biscapped and monocapped tris(dioxime) Mn(II) complexes: x-ray
 crystal structure of the first cationic tris(dioxime) Mn(II) complex
 [Mn(CDOH)3BPh]OH (CDOH2= 1,2-cyclohexanedione dioxime).
;
_journal_issue 13
_journal_name_full 'Inorganic chemistry'
_journal_page_first 5034
_journal_page_last 5043
_journal_paper_doi 10.1021/ic060216n
_journal_volume 45
_journal_year 2006
_chemical_formula_moiety 'C24 H32 B1 Mn1 N6 O6,C1 H1 Cl3,H1 O1'
_chemical_formula_sum 'C25 H34 B Cl3 Mn N6 O7'
_chemical_formula_weight 702.69
_space_group_IT_number 61
_space_group_name_Hall '-P 2ac 2ab'
_space_group_name_H-M_alt 'P b c a'
_symmetry_cell_setting orthorhombic
_symmetry_space_group_name_H-M 'P b c a'
_atom_type_scat_source 'International Tables for Crystallography (Vol C)'
_cell_angle_alpha 90.00
_cell_angle_beta 90.00
_cell_angle_gamma 90.00
_cell_formula_units_Z 8
_cell_length_a 12.6712(5)
_cell_length_b 18.2899(4)
_cell_length_c 26.8276(9)
_cell_measurement_reflns_used 24681
_cell_measurement_temperature 150
_cell_measurement_theta_max 24
_cell_measurement_theta_min 1
_cell_volume 6217.4(3)
_computing_cell_refinement DENZO/SCALEPACK_(Otwinowski,_1996)
_computing_data_collection Collect_(Nonius,_1998)
_computing_data_reduction DENZO/SCALEPACK_(Otwinowski,_1996)
_computing_molecular_graphics
;
    ORTEP (Johnson, 1976)
    PLATON (Spek, 1997)
;
_computing_publication_material CIF_VAX_MolEN_(Fair,_1990)
_computing_structure_refinement SHELX97_(Sheldrick,_1997)
_computing_structure_solution Direct_methods_(SIR2002,_Burla_et_al.,_2003)
_diffrn_ambient_temperature 150
_diffrn_measured_fraction_theta_full 0.9970
_diffrn_measured_fraction_theta_max 0.9970
_diffrn_measurement_device_type Nonius_KappaCCD
_diffrn_measurement_method \w
_diffrn_radiation_type MO-K\a
_diffrn_radiation_wavelength 0.71073
_diffrn_reflns_av_R_equivalents 0.048
_diffrn_reflns_limit_h_max 15
_diffrn_reflns_limit_h_min -15
_diffrn_reflns_limit_k_max 21
_diffrn_reflns_limit_k_min -21
_diffrn_reflns_limit_l_max 31
_diffrn_reflns_limit_l_min -31
_diffrn_reflns_number 24681
_diffrn_reflns_theta_full 25.0
_diffrn_reflns_theta_max 25.00
_diffrn_reflns_theta_min 1.35
_exptl_absorpt_coefficient_mu 0.718
_exptl_absorpt_correction_T_max 0.9142
_exptl_absorpt_correction_T_min 0.8632
_exptl_absorpt_correction_type multi-scan_(Otwinowski_&_Minor,_1997
_exptl_crystal_colour colorless
_exptl_crystal_density_diffrn 1.50
_exptl_crystal_description plate
_exptl_crystal_F_000 2904
_exptl_crystal_size_max 0.30
_exptl_crystal_size_mid 0.28
_exptl_crystal_size_min 0.13
_refine_diff_density_max 0.80
_refine_diff_density_min -0.70
_refine_ls_extinction_method none
_refine_ls_goodness_of_fit_ref 1.039
_refine_ls_hydrogen_treatment mixed
_refine_ls_matrix_type full
_refine_ls_number_parameters 404
_refine_ls_number_reflns 5448
_refine_ls_number_restraints 6
_refine_ls_R_factor_all 0.070
_refine_ls_R_factor_gt 0.048
_refine_ls_shift/su_max 0.000
_refine_ls_structure_factor_coef Fsqd
_refine_ls_weighting_details '1/[\s^2^(Fo^2^)+(0.0627P)^2^+6.6899P] where P=(Fo^2^+2Fc^2^)/3  '
_refine_ls_weighting_scheme calc
_refine_ls_wR_factor_gt 0.123
_refine_ls_wR_factor_ref 0.136
_reflns_number_gt 4310
_reflns_number_total 5451
_reflns_threshold_expression >2.0\s(I)
_cod_data_source_file ic060216nsi20060209_121100.cif
_cod_data_source_block MNPG15
_cod_depositor_comments
;
The following automatic conversions were performed:

data item '_refine_ls_weighting_scheme' value 'calc ' was changed to
'calc' in accordance with the
/home/saulius/struct/COD-crude-data/automatic-downloads/DataCite-retrospective/ACS/depositions/lib/dictionaries/cif_core.dic
dictionary named 'cif_core.dic' version 2.4.2 last updated on
2011-04-26.

Automatic conversion script
Id: cif_fix_values 6909 2019-04-08 15:41:33Z antanas 
;
_cod_original_formula_sum 'C25 H34 B1 Cl3 Mn1 N6 O7'
_cod_database_code 4350257

loop_
_symmetry_equiv_pos_as_xyz
'x, y, z'
'-x+1/2, -y, z+1/2'
'-x, y+1/2, -z+1/2'
'x+1/2, -y+1/2, -z'
'-x, -y, -z'
'x+1/2, y, -z+1/2'
'x, -y+1/2, z+1/2'
'-x+1/2, y+1/2, z'

loop_
_atom_site_label
_atom_site_type_symbol
_atom_site_fract_x
_atom_site_fract_y
_atom_site_fract_z
_atom_site_U_iso_or_equiv
_atom_site_adp_type
_atom_site_occupancy
_atom_site_symmetry_multiplicity
_atom_site_calc_flag
_atom_site_refinement_flags
Mn Mn 0.56859(4) 0.22070(2) 0.040513(17) 0.02181(15) Uani 1 1 d .
Cl(91) Cl 0.61816(13) 0.33067(8) 0.18043(5) 0.0807(4) Uani 1 1 d .
Cl(92) Cl 0.63704(17) 0.25685(10) 0.27387(7) 0.1102(7) Uani 1 1 d .
Cl(93) Cl 0.44097(14) 0.32267(10) 0.24809(6) 0.0972(5) Uani 1 1 d .
O(1) O 0.7088(2) 0.30681(13) -0.04799(9) 0.0315(6) Uani 1 1 d D
O(112) O 0.54369(17) 0.13435(11) 0.14508(8) 0.0264(5) Uani 1 1 d .
O(122) O 0.8179(2) 0.23110(15) 0.00929(10) 0.0394(6) Uani 1 1 d D
O(212) O 0.38820(18) 0.21097(11) 0.12774(8) 0.0250(5) Uani 1 1 d .
O(222) O 0.5920(2) 0.38934(12) 0.00134(9) 0.0320(6) Uani 1 1 d D
O(311) O 0.41218(17) 0.09578(11) 0.08077(8) 0.0259(5) Uani 1 1 d .
O(322) O 0.5844(2) 0.21378(13) -0.08258(8) 0.0333(6) Uani 1 1 d D
N(111) N 0.6138(2) 0.15758(14) 0.10891(9) 0.0249(6) Uani 1 1 d .
N(121) N 0.7462(2) 0.21297(14) 0.04559(10) 0.0262(6) Uani 1 1 d .
N(211) N 0.4435(2) 0.25624(13) 0.09558(9) 0.0230(6) Uani 1 1 d .
N(221) N 0.5415(2) 0.34074(13) 0.03266(9) 0.0242(6) Uani 1 1 d .
N(311) N 0.4554(2) 0.12862(14) 0.03889(9) 0.0244(6) Uani 1 1 d .
N(321) N 0.5459(2) 0.18293(14) -0.03947(9) 0.0261(6) Uani 1 1 d .
C(1) C 0.3657(3) 0.08839(16) 0.16956(11) 0.0261(7) Uani 1 1 d .
C(2) C 0.2590(3) 0.10095(19) 0.17914(12) 0.0325(8) Uani 1 1 d .
C(3) C 0.2003(3) 0.0561(2) 0.21048(13) 0.0425(10) Uani 1 1 d .
C(4) C 0.2481(4) -0.0036(2) 0.23286(13) 0.0465(11) Uani 1 1 d .
C(5) C 0.3534(4) -0.0168(2) 0.22478(14) 0.0502(11) Uani 1 1 d .
C(6) C 0.4124(3) 0.02858(18) 0.19361(13) 0.0374(9) Uani 1 1 d .
C(11) C 0.7116(3) 0.15258(16) 0.12118(12) 0.0253(7) Uani 1 1 d .
C(12) C 0.7866(3) 0.17637(16) 0.08232(12) 0.0265(7) Uani 1 1 d .
C(13) C 0.9008(3) 0.1574(2) 0.08579(15) 0.0404(9) Uani 1 1 d .
C(14) C 0.9306(4) 0.1242(4) 0.13505(17) 0.0818(19) Uani 1 1 d .
C(15) C 0.8660(4) 0.1179(6) 0.1722(3) 0.175(5) Uani 1 1 d .
C(16) C 0.7513(3) 0.1240(2) 0.17013(13) 0.0387(9) Uani 1 1 d .
C(21) C 0.4087(2) 0.32200(16) 0.09324(11) 0.0226(7) Uani 1 1 d .
C(22) C 0.4687(3) 0.37062(16) 0.05904(11) 0.0247(7) Uani 1 1 d .
C(23) C 0.4414(3) 0.45038(17) 0.05493(13) 0.0366(9) Uani 1 1 d .
C(24) C 0.3640(3) 0.47627(17) 0.09451(14) 0.0371(9) Uani 1 1 d .
C(25) C 0.2741(3) 0.42214(18) 0.10043(13) 0.0351(8) Uani 1 1 d .
C(26) C 0.3160(3) 0.35062(17) 0.12167(12) 0.0285(7) Uani 1 1 d .
C(31) C 0.4263(3) 0.09986(16) -0.00281(11) 0.0238(7) Uani 1 1 d .
C(32) C 0.4738(3) 0.13418(17) -0.04769(11) 0.0264(7) Uani 1 1 d .
C(33) C 0.4355(3) 0.1142(2) -0.09840(13) 0.0405(9) Uani 1 1 d .
C(34) C 0.3490(7) 0.0610(5) -0.0977(2) 0.156(4) Uani 1 1 d .
C(35) C 0.3186(5) 0.0233(4) -0.05990(17) 0.100(2) Uani 1 1 d .
C(36) C 0.3504(3) 0.03820(17) -0.00750(13) 0.0313(8) Uani 1 1 d .
C(911) C 0.5518(4) 0.2775(2) 0.22506(18) 0.0669(15) Uani 1 1 d .
B(1) B 0.4308(3) 0.13454(18) 0.12949(13) 0.0229(7) Uani 1 1 d .
H(1) H 0.747(3) 0.329(2) -0.0690(13) 0.046(12) Uiso 1 1 d D
H(2) H 0.2254 0.1415 0.1637 0.039 Uiso 1 1 calc R
H(3) H 0.1280 0.0663 0.2165 0.051 Uiso 1 1 calc R
H(4) H 0.2082 -0.0352 0.2537 0.056 Uiso 1 1 calc R
H(5) H 0.3864 -0.0573 0.2406 0.060 Uiso 1 1 calc R
H(6) H 0.4853 0.0188 0.1886 0.045 Uiso 1 1 calc R
H(122) H 0.785(4) 0.262(2) -0.0100(17) 0.084(18) Uiso 1 1 d D
H(13A) H 0.9432 0.2023 0.0805 0.048 Uiso 1 1 calc R
H(13B) H 0.9186 0.1226 0.0588 0.048 Uiso 1 1 calc R
H(14A) H 0.9567 0.0743 0.1277 0.098 Uiso 1 1 calc R
H(14B) H 0.9919 0.1524 0.1475 0.098 Uiso 1 1 calc R
H(15A) H 0.8892 0.1545 0.1971 0.209 Uiso 1 1 calc R
H(15B) H 0.8806 0.0694 0.1871 0.209 Uiso 1 1 calc R
H(16A) H 0.7273 0.1570 0.1971 0.046 Uiso 1 1 calc R
H(16B) H 0.7200 0.0752 0.1762 0.046 Uiso 1 1 calc R
H(222) H 0.635(3) 0.364(2) -0.0174(15) 0.055(13) Uiso 1 1 d D
H(23A) H 0.4107 0.4597 0.0216 0.044 Uiso 1 1 calc R
H(23B) H 0.5070 0.4795 0.0576 0.044 Uiso 1 1 calc R
H(24A) H 0.4012 0.4818 0.1267 0.045 Uiso 1 1 calc R
H(24B) H 0.3352 0.5246 0.0849 0.045 Uiso 1 1 calc R
H(25A) H 0.2407 0.4131 0.0677 0.042 Uiso 1 1 calc R
H(25B) H 0.2200 0.4426 0.1231 0.042 Uiso 1 1 calc R
H(26A) H 0.3369 0.3584 0.1568 0.034 Uiso 1 1 calc R
H(26B) H 0.2590 0.3136 0.1211 0.034 Uiso 1 1 calc R
H(322) H 0.630(4) 0.244(3) -0.0703(19) 0.081(18) Uiso 1 1 d D
H(33A) H 0.4113 0.1590 -0.1156 0.049 Uiso 1 1 calc R
H(33B) H 0.4950 0.0936 -0.1178 0.049 Uiso 1 1 calc R
H(34A) H 0.2857 0.0878 -0.1093 0.187 Uiso 1 1 calc R
H(34B) H 0.3657 0.0249 -0.1241 0.187 Uiso 1 1 calc R
H(35A) H 0.3393 -0.0278 -0.0668 0.120 Uiso 1 1 calc R
H(35B) H 0.2405 0.0244 -0.0604 0.120 Uiso 1 1 calc R
H(36A) H 0.3827 -0.0065 0.0067 0.038 Uiso 1 1 calc R
H(36B) H 0.2865 0.0495 0.0123 0.038 Uiso 1 1 calc R
H(911) H 0.5287 0.2308 0.2091 0.080 Uiso 1 1 calc R

loop_
_atom_site_aniso_label
_atom_site_aniso_U_11
_atom_site_aniso_U_22
_atom_site_aniso_U_33
_atom_site_aniso_U_12
_atom_site_aniso_U_13
_atom_site_aniso_U_23
Mn 0.0222(3) 0.0211(3) 0.0222(3) -0.00002(19) 0.0001(2) 0.00139(18)
Cl(91) 0.1082(12) 0.0730(8) 0.0611(8) -0.0010(8) -0.0201(8) -0.0234(6)
Cl(92) 0.1349(16) 0.0981(11) 0.0977(12) 0.0457(11) -0.0529(11) 0.0053(9)
Cl(93) 0.0849(12) 0.1265(13) 0.0802(10) 0.0292(10) -0.0233(9) -0.0087(9)
O(1) 0.0290(14) 0.0350(13) 0.0304(13) -0.0024(10) 0.0076(11) 0.0062(10)
O(112) 0.0241(12) 0.0305(12) 0.0246(11) -0.0010(9) 0.0018(9) 0.0060(9)
O(122) 0.0234(14) 0.0528(16) 0.0421(15) 0.0017(12) 0.0094(11) 0.0167(12)
O(212) 0.0262(12) 0.0210(10) 0.0279(11) 0.0003(9) 0.0053(10) 0.0062(9)
O(222) 0.0355(15) 0.0254(12) 0.0351(13) -0.0049(10) 0.0092(11) 0.0065(10)
O(311) 0.0301(13) 0.0254(11) 0.0223(11) -0.0057(9) 0.0015(9) 0.0024(9)
O(322) 0.0391(16) 0.0396(14) 0.0212(12) -0.0047(12) 0.0056(11) 0.0044(10)
N(111) 0.0246(15) 0.0260(13) 0.0240(13) -0.0013(11) 0.0023(11) 0.0013(11)
N(121) 0.0214(15) 0.0291(14) 0.0280(14) -0.0025(12) 0.0033(12) 0.0027(11)
N(211) 0.0254(15) 0.0195(13) 0.0240(13) -0.0016(11) 0.0008(11) 0.0038(10)
N(221) 0.0257(15) 0.0216(13) 0.0253(13) -0.0050(11) 0.0020(11) 0.0040(11)
N(311) 0.0263(15) 0.0241(13) 0.0229(13) 0.0004(11) 0.0014(11) 0.0036(11)
N(321) 0.0276(16) 0.0275(14) 0.0232(13) 0.0033(12) 0.0039(12) 0.0027(11)
C(1) 0.034(2) 0.0217(16) 0.0224(16) -0.0038(13) -0.0013(14) -0.0006(12)
C(2) 0.033(2) 0.0381(19) 0.0262(17) -0.0066(16) 0.0026(15) -0.0003(14)
C(3) 0.042(2) 0.057(2) 0.0279(18) -0.0205(19) 0.0077(17) -0.0072(17)
C(4) 0.070(3) 0.040(2) 0.0301(19) -0.027(2) 0.0152(19) 0.0006(16)
C(5) 0.086(4) 0.0262(19) 0.038(2) -0.006(2) 0.007(2) 0.0097(16)
C(6) 0.052(3) 0.0289(18) 0.0317(18) -0.0008(16) 0.0064(17) 0.0046(15)
C(11) 0.0261(19) 0.0228(15) 0.0270(16) 0.0031(13) -0.0020(14) 0.0005(13)
C(12) 0.0264(18) 0.0234(16) 0.0295(17) 0.0006(13) -0.0024(14) 0.0013(13)
C(13) 0.024(2) 0.048(2) 0.049(2) 0.0023(16) -0.0029(17) 0.0106(18)
C(14) 0.040(3) 0.164(6) 0.041(3) 0.043(3) -0.005(2) 0.011(3)
C(15) 0.023(3) 0.386(14) 0.114(5) -0.013(5) -0.012(3) 0.178(8)
C(16) 0.035(2) 0.048(2) 0.0331(19) 0.0014(17) -0.0067(16) 0.0095(16)
C(21) 0.0245(18) 0.0218(15) 0.0215(15) -0.0010(13) -0.0029(13) 0.0007(12)
C(22) 0.0281(18) 0.0216(15) 0.0244(16) -0.0026(13) -0.0006(14) -0.0010(12)
C(23) 0.050(2) 0.0210(16) 0.0389(19) 0.0040(15) 0.0127(18) 0.0026(14)
C(24) 0.049(2) 0.0217(16) 0.040(2) 0.0066(16) 0.0072(18) -0.0007(15)
C(25) 0.037(2) 0.0293(17) 0.040(2) 0.0086(15) 0.0039(16) 0.0014(15)
C(26) 0.0292(19) 0.0251(16) 0.0313(17) 0.0030(14) 0.0039(14) 0.0017(13)
C(31) 0.0239(17) 0.0213(15) 0.0262(16) 0.0058(13) -0.0005(13) -0.0009(12)
C(32) 0.0269(18) 0.0269(16) 0.0255(17) 0.0043(14) 0.0000(14) -0.0019(13)
C(33) 0.050(2) 0.046(2) 0.0260(18) -0.0090(18) -0.0038(17) -0.0044(15)
C(34) 0.232(9) 0.186(7) 0.049(3) -0.176(7) -0.063(4) 0.045(4)
C(35) 0.121(5) 0.140(5) 0.040(3) -0.097(5) 0.004(3) -0.026(3)
C(36) 0.031(2) 0.0232(16) 0.0395(19) -0.0027(14) -0.0015(16) -0.0035(14)
C(911) 0.087(4) 0.047(3) 0.067(3) 0.012(2) -0.032(3) -0.017(2)
B(1) 0.0249(19) 0.0192(16) 0.0245(17) 0.0005(14) 0.0000(15) 0.0003(14)

loop_
_geom_angle_atom_site_label_1
_geom_angle_atom_site_label_2
_geom_angle_atom_site_label_3
_geom_angle
N(311) Mn N(221) 130.32(10)
N(311) Mn N(111) 77.87(9)
N(221) Mn N(111) 128.53(9)
N(311) Mn N(121) 126.83(10)
N(221) Mn N(121) 102.74(10)
N(111) Mn N(121) 70.36(10)
N(311) Mn N(211) 77.14(9)
N(221) Mn N(211) 70.80(9)
N(111) Mn N(211) 78.03(9)
N(121) Mn N(211) 132.58(9)
N(311) Mn N(321) 70.61(9)
N(221) Mn N(321) 100.98(9)
N(111) Mn N(321) 130.43(9)
N(121) Mn N(321) 99.43(10)
N(211) Mn N(321) 127.99(10)
N(111) O(112) B(1) 114.8(2)
N(121) O(122) H(122) 105(4)
N(211) O(212) B(1) 113.2(2)
N(221) O(222) H(222) 108(3)
N(311) O(311) B(1) 115.9(2)
N(321) O(322) H(322) 100(4)
C(11) N(111) O(112) 114.7(3)
C(11) N(111) Mn 119.5(2)
O(112) N(111) Mn 124.63(19)
C(12) N(121) O(122) 113.8(3)
C(12) N(121) Mn 118.1(2)
O(122) N(121) Mn 126.98(19)
C(21) N(211) O(212) 114.6(2)
C(21) N(211) Mn 118.6(2)
O(212) N(211) Mn 126.10(17)
C(22) N(221) O(222) 113.2(2)
C(22) N(221) Mn 118.5(2)
O(222) N(221) Mn 128.25(19)
C(31) N(311) O(311) 114.4(2)
C(31) N(311) Mn 120.8(2)
O(311) N(311) Mn 124.73(18)
C(32) N(321) O(322) 112.9(3)
C(32) N(321) Mn 117.3(2)
O(322) N(321) Mn 128.6(2)
C(2) C(1) C(6) 116.9(3)
C(2) C(1) B(1) 122.5(3)
C(6) C(1) B(1) 120.3(3)
C(3) C(2) C(1) 122.2(3)
C(4) C(3) C(2) 119.6(4)
C(5) C(4) C(3) 119.7(3)
C(4) C(5) C(6) 120.7(4)
C(5) C(6) C(1) 121.0(4)
N(111) C(11) C(12) 114.8(3)
N(111) C(11) C(16) 124.9(3)
C(12) C(11) C(16) 120.3(3)
N(121) C(12) C(11) 115.8(3)
N(121) C(12) C(13) 123.4(3)
C(11) C(12) C(13) 120.8(3)
C(12) C(13) C(14) 113.1(3)
C(15) C(14) C(13) 123.7(4)
C(14) C(15) C(16) 126.4(5)
C(15) C(16) C(11) 113.2(3)
N(211) C(21) C(22) 114.5(3)
N(211) C(21) C(26) 125.0(3)
C(22) C(21) C(26) 120.5(3)
N(221) C(22) C(21) 116.9(3)
N(221) C(22) C(23) 122.5(3)
C(21) C(22) C(23) 120.6(3)
C(22) C(23) C(24) 113.5(3)
C(25) C(24) C(23) 110.7(3)
C(24) C(25) C(26) 109.8(3)
C(21) C(26) C(25) 112.6(3)
N(311) C(31) C(32) 114.5(3)
N(311) C(31) C(36) 124.5(3)
C(32) C(31) C(36) 120.9(3)
N(321) C(32) C(31) 116.0(3)
N(321) C(32) C(33) 123.7(3)
C(31) C(32) C(33) 120.3(3)
C(34) C(33) C(32) 113.3(3)
C(35) C(34) C(33) 126.2(5)
C(34) C(35) C(36) 124.5(4)
C(35) C(36) C(31) 113.2(3)
Cl(92) C(911) Cl(93) 109.7(3)
Cl(92) C(911) Cl(91) 109.7(3)
Cl(93) C(911) Cl(91) 111.4(3)
O(112) B(1) O(212) 110.9(2)
O(112) B(1) O(311) 113.2(3)
O(212) B(1) O(311) 110.8(2)
O(112) B(1) C(1) 107.8(3)
O(212) B(1) C(1) 109.1(3)
O(311) B(1) C(1) 104.8(2)

loop_
_geom_bond_atom_site_label_1
_geom_bond_atom_site_label_2
_geom_bond_distance
Mn N(311) 2.213(3)
Mn N(221) 2.232(3)
Mn N(111) 2.242(3)
Mn N(121) 2.260(3)
Mn N(211) 2.262(3)
Mn N(321) 2.272(3)
Cl(91) C(911) 1.757(6)
Cl(92) C(911) 1.739(5)
Cl(93) C(911) 1.743(6)
O(1) H(1) 0.85(3)
O(112) N(111) 1.383(3)
O(112) B(1) 1.490(4)
O(122) N(121) 1.372(3)
O(122) H(122) 0.87(3)
O(212) N(211) 1.386(3)
O(212) B(1) 1.499(4)
O(222) N(221) 1.381(3)
O(222) H(222) 0.87(3)
O(311) N(311) 1.387(3)
O(311) B(1) 1.505(4)
O(322) N(321) 1.376(3)
O(322) H(322) 0.86(3)
N(111) C(11) 1.285(4)
N(121) C(12) 1.296(4)
N(211) C(21) 1.283(4)
N(221) C(22) 1.285(4)
N(311) C(31) 1.290(4)
N(321) C(32) 1.295(4)
C(1) C(2) 1.395(5)
C(1) C(6) 1.401(5)
C(1) B(1) 1.596(5)
C(2) C(3) 1.390(5)
C(3) C(4) 1.385(6)
C(4) C(5) 1.373(6)
C(5) C(6) 1.395(5)
C(11) C(12) 1.477(5)
C(11) C(16) 1.500(4)
C(12) C(13) 1.491(5)
C(13) C(14) 1.503(6)
C(14) C(15) 1.296(7)
C(15) C(16) 1.459(6)
C(21) C(22) 1.486(4)
C(21) C(26) 1.495(4)
C(22) C(23) 1.503(4)
C(23) C(24) 1.521(5)
C(24) C(25) 1.517(5)
C(25) C(26) 1.522(4)
C(31) C(32) 1.485(4)
C(31) C(36) 1.488(4)
C(32) C(33) 1.490(4)
C(33) C(34) 1.466(6)
C(34) C(35) 1.284(7)
C(35) C(36) 1.487(6)

loop_
_geom_hbond_atom_site_label_D
_geom_hbond_atom_site_label_H
_geom_hbond_atom_site_label_A
_geom_hbond_distance_DH
_geom_hbond_distance_HA
_geom_hbond_distance_DA
_geom_hbond_angle_DHA
O(122) H(122) O(1) 0.87(4) 1.63(5) 2.488(5) 169(4)
O(122) H(122) N(121) 0.87(4) 1.81(4) 1.372(5) 47(2)
O(222) H(222) O(1) 0.87(4) 1.63(4) 2.494(5) 172(4)
O(222) H(222) N(221) 0.87(4) 1.84(4) 1.380(5) 45.7(19)
O(322) H(322) O(1) 0.86(5) 1.64(5) 2.498(5) 175(5)
O(322) H(322) N(321) 0.86(5) 1.75(5) 1.376(5) 51(3)

loop_
_geom_torsion_atom_site_label_1
_geom_torsion_atom_site_label_2
_geom_torsion_atom_site_label_3
_geom_torsion_atom_site_label_4
_geom_torsion
B(1) O(112) N(111) C(11) -175.4(3)
B(1) O(112) N(111) Mn 17.0(3)
N(311) Mn N(111) C(11) 143.0(2)
N(221) Mn N(111) C(11) -84.6(3)
N(121) Mn N(111) C(11) 6.3(2)
N(211) Mn N(111) C(11) -137.8(2)
N(321) Mn N(111) C(11) 92.0(3)
N(311) Mn N(111) O(112) -50.0(2)
N(221) Mn N(111) O(112) 82.5(2)
N(121) Mn N(111) O(112) 173.3(2)
N(211) Mn N(111) O(112) 29.2(2)
N(321) Mn N(111) O(112) -101.0(2)
N(311) Mn N(121) C(12) -55.0(3)
N(221) Mn N(121) C(12) 128.6(2)
N(111) Mn N(121) C(12) 1.9(2)
N(211) Mn N(121) C(12) 53.1(3)
N(321) Mn N(121) C(12) -127.8(2)
N(311) Mn N(121) O(122) 111.9(2)
N(221) Mn N(121) O(122) -64.5(2)
N(111) Mn N(121) O(122) 168.8(3)
N(211) Mn N(121) O(122) -140.0(2)
N(321) Mn N(121) O(122) 39.1(2)
B(1) O(212) N(211) C(21) 179.9(3)
B(1) O(212) N(211) Mn 9.6(3)
N(311) Mn N(211) C(21) -134.2(2)
N(221) Mn N(211) C(21) 7.3(2)
N(111) Mn N(211) C(21) 145.7(2)
N(121) Mn N(211) C(21) 97.1(2)
N(321) Mn N(211) C(21) -81.8(2)
N(311) Mn N(211) O(212) 35.8(2)
N(221) Mn N(211) O(212) 177.2(2)
N(111) Mn N(211) O(212) -44.3(2)
N(121) Mn N(211) O(212) -92.9(2)
N(321) Mn N(211) O(212) 88.2(2)
N(311) Mn N(221) C(22) 49.0(3)
N(111) Mn N(221) C(22) -59.8(3)
N(121) Mn N(221) C(22) -134.7(2)
N(211) Mn N(221) C(22) -3.8(2)
N(321) Mn N(221) C(22) 122.8(2)
N(311) Mn N(221) O(222) -129.2(2)
N(111) Mn N(221) O(222) 122.0(2)
N(121) Mn N(221) O(222) 47.1(3)
N(211) Mn N(221) O(222) 178.0(3)
N(321) Mn N(221) O(222) -55.4(3)
B(1) O(311) N(311) C(31) -171.1(3)
B(1) O(311) N(311) Mn 10.6(3)
N(221) Mn N(311) C(31) 85.1(3)
N(111) Mn N(311) C(31) -144.1(3)
N(121) Mn N(311) C(31) -90.3(3)
N(211) Mn N(311) C(31) 135.6(3)
N(321) Mn N(311) C(31) -3.0(2)
N(221) Mn N(311) O(311) -96.7(2)
N(111) Mn N(311) O(311) 34.1(2)
N(121) Mn N(311) O(311) 87.9(2)
N(211) Mn N(311) O(311) -46.2(2)
N(321) Mn N(311) O(311) 175.2(2)
N(311) Mn N(321) C(32) 6.9(2)
N(221) Mn N(321) C(32) -122.2(2)
N(111) Mn N(321) C(32) 60.5(3)
N(121) Mn N(321) C(32) 132.7(2)
N(211) Mn N(321) C(32) -48.1(3)
N(311) Mn N(321) O(322) 173.6(3)
N(221) Mn N(321) O(322) 44.5(3)
N(111) Mn N(321) O(322) -132.7(2)
N(121) Mn N(321) O(322) -60.5(3)
N(211) Mn N(321) O(322) 118.7(2)
C(6) C(1) C(2) C(3) -0.8(5)
B(1) C(1) C(2) C(3) 173.7(3)
C(1) C(2) C(3) C(4) -0.6(5)
C(2) C(3) C(4) C(5) 1.5(5)
C(3) C(4) C(5) C(6) -1.0(6)
C(4) C(5) C(6) C(1) -0.4(6)
C(2) C(1) C(6) C(5) 1.3(5)
B(1) C(1) C(6) C(5) -173.3(3)
O(112) N(111) C(11) C(12) 179.2(2)
Mn N(111) C(11) C(12) -12.6(4)
O(112) N(111) C(11) C(16) 0.3(4)
Mn N(111) C(11) C(16) 168.6(2)
O(122) N(121) C(12) C(11) -177.2(3)
Mn N(121) C(12) C(11) -8.6(4)
O(122) N(121) C(12) C(13) 1.7(4)
Mn N(121) C(12) C(13) 170.3(3)
N(111) C(11) C(12) N(121) 13.9(4)
C(16) C(11) C(12) N(121) -167.2(3)
N(111) C(11) C(12) C(13) -165.1(3)
C(16) C(11) C(12) C(13) 13.8(5)
N(121) C(12) C(13) C(14) 171.9(4)
C(11) C(12) C(13) C(14) -9.2(5)
C(12) C(13) C(14) C(15) -5.3(10)
C(13) C(14) C(15) C(16) 16.2(16)
C(14) C(15) C(16) C(11) -10.8(13)
N(111) C(11) C(16) C(15) 174.5(6)
C(12) C(11) C(16) C(15) -4.3(7)
O(212) N(211) C(21) C(22) 179.5(2)
Mn N(211) C(21) C(22) -9.4(3)
O(212) N(211) C(21) C(26) -0.4(4)
Mn N(211) C(21) C(26) 170.7(2)
O(222) N(221) C(22) C(21) 179.0(3)
Mn N(221) C(22) C(21) 0.5(4)
O(222) N(221) C(22) C(23) 1.0(4)
Mn N(221) C(22) C(23) -177.5(3)
N(211) C(21) C(22) N(221) 5.9(4)
C(26) C(21) C(22) N(221) -174.1(3)
N(211) C(21) C(22) C(23) -176.1(3)
C(26) C(21) C(22) C(23) 3.9(5)
N(221) C(22) C(23) C(24) -171.9(3)
C(21) C(22) C(23) C(24) 10.2(5)
C(22) C(23) C(24) C(25) -44.7(4)
C(23) C(24) C(25) C(26) 66.5(4)
N(211) C(21) C(26) C(25) -163.1(3)
C(22) C(21) C(26) C(25) 17.0(4)
C(24) C(25) C(26) C(21) -51.2(4)
O(311) N(311) C(31) C(32) -179.1(2)
Mn N(311) C(31) C(32) -0.7(4)
O(311) N(311) C(31) C(36) 1.9(4)
Mn N(311) C(31) C(36) -179.7(2)
O(322) N(321) C(32) C(31) -178.4(2)
Mn N(321) C(32) C(31) -9.6(4)
O(322) N(321) C(32) C(33) -0.8(5)
Mn N(321) C(32) C(33) 168.0(3)
N(311) C(31) C(32) N(321) 6.9(4)
C(36) C(31) C(32) N(321) -174.1(3)
N(311) C(31) C(32) C(33) -170.8(3)
C(36) C(31) C(32) C(33) 8.2(5)
N(321) C(32) C(33) C(34) -176.3(6)
C(31) C(32) C(33) C(34) 1.2(7)
C(32) C(33) C(34) C(35) -12.4(13)
C(33) C(34) C(35) C(36) 13.7(16)
C(34) C(35) C(36) C(31) -2.8(11)
N(311) C(31) C(36) C(35) 171.2(4)
C(32) C(31) C(36) C(35) -7.7(5)
N(111) O(112) B(1) O(212) -74.5(3)
N(111) O(112) B(1) O(311) 50.7(3)
N(111) O(112) B(1) C(1) 166.1(2)
N(211) O(212) B(1) O(112) 58.4(3)
N(211) O(212) B(1) O(311) -68.1(3)
N(211) O(212) B(1) C(1) 177.0(2)
N(311) O(311) B(1) O(112) -67.0(3)
N(311) O(311) B(1) O(212) 58.2(3)
N(311) O(311) B(1) C(1) 175.8(2)
C(2) C(1) B(1) O(112) 152.9(3)
C(6) C(1) B(1) O(112) -32.8(4)
C(2) C(1) B(1) O(212) 32.3(4)
C(6) C(1) B(1) O(212) -153.4(3)
C(2) C(1) B(1) O(311) -86.4(3)
C(6) C(1) B(1) O(311) 87.9(4)
